data_4134676
loop_
_publ_author_name
'Nisbet, Matthew L.'
'Pendleton, Ian M.'
'Nolis, Gene M.'
'Griffith, Kent J.'
'Schrier, Joshua'
'Cabana, Jordi'
'Norquist, Alexander J.'
'Poeppelmeier, Kenneth R.'

_publ_section_title
;
 Machine-Learning-Assisted Synthesis of Polar Racemates.
;
_journal_issue 16
_journal_name_full 'Journal of the American Chemical Society'
_journal_page_first 7555
_journal_page_last 7566
_journal_paper_doi 10.1021/jacs.0c01239
_journal_volume 142
_journal_year 2020
_chemical_formula_moiety 'C20 H18 Cu N4 O, F6 Zr, 1.5(O)'
_chemical_formula_sum 'C20 H18 Cu F6 N4 O2.5 Zr'
_chemical_formula_weight 623.14
_space_group_crystal_system orthorhombic
_space_group_IT_number 33
_space_group_name_Hall 'P 2c -2n'
_space_group_name_H-M_alt 'P n a 21'
_atom_sites_solution_hydrogens mixed
_atom_sites_solution_primary dual
_audit_creation_date 2019-12-16
_audit_creation_method
;
Olex2 1.2
(compiled 2018.05.29 svn.r3508 for OlexSys, GUI svn.r5506)
;
_cell_angle_alpha 90
_cell_angle_beta 90
_cell_angle_gamma 90
_cell_formula_units_Z 8
_cell_length_a 20.5390(19)
_cell_length_b 14.8908(14)
_cell_length_c 15.0531(15)
_cell_measurement_reflns_used 9787
_cell_measurement_temperature 100(2)
_cell_measurement_theta_max 36.40
_cell_measurement_theta_min 3.38
_cell_volume 4603.9(8)
_computing_cell_refinement 'SAINT V8.34A (Bruker, 2017)'
_computing_data_collection 'APEX2 V2017.3 (Bruker, 2017)'
_computing_data_reduction 'Bruker SAINT'
_computing_molecular_graphics 'Olex2 (Dolomanov et al., 2009)'
_computing_publication_material 'Olex2 (Dolomanov et al., 2009)'
_computing_structure_refinement 'XL (Sheldrick, 2008)'
_computing_structure_solution 'XT (Sheldrick, 2015)'
_diffrn_ambient_temperature 99.93
_diffrn_detector_area_resol_mean 8
_diffrn_measured_fraction_theta_full 1.000
_diffrn_measured_fraction_theta_max 1.000
_diffrn_measurement_device_type 'Bruker Kappa APEX CCD area detector'
_diffrn_measurement_method '\w and \f scans'
_diffrn_radiation_monochromator 'MX optics'
_diffrn_radiation_type MoK\a
_diffrn_radiation_wavelength 0.71073
_diffrn_reflns_av_R_equivalents 0.0405
_diffrn_reflns_av_unetI/netI 0.0225
_diffrn_reflns_Laue_measured_fraction_full 1.000
_diffrn_reflns_Laue_measured_fraction_max 1.000
_diffrn_reflns_limit_h_max 34
_diffrn_reflns_limit_h_min -34
_diffrn_reflns_limit_k_max 24
_diffrn_reflns_limit_k_min -24
_diffrn_reflns_limit_l_max 25
_diffrn_reflns_limit_l_min -25
_diffrn_reflns_number 276593
_diffrn_reflns_point_group_measured_fraction_full 0.998
_diffrn_reflns_point_group_measured_fraction_max 0.997
_diffrn_reflns_theta_full 25.242
_diffrn_reflns_theta_max 36.417
_diffrn_reflns_theta_min 1.689
_diffrn_source 'sealed tube'
_exptl_absorpt_coefficient_mu 1.453
_exptl_absorpt_correction_T_max 0.7471
_exptl_absorpt_correction_T_min 0.6958
_exptl_absorpt_correction_type multi-scan
_exptl_absorpt_process_details
'SADABS-2016/2 (Bruker,2016/2) was used for absorption correction. wR2(int) was 0.0651 before and 0.0616 after correction. The Ratio of minimum to maximum transmission is 0.9313. The \l/2 correction factor is Not present.'
_exptl_crystal_colour blue
_exptl_crystal_colour_primary blue
_exptl_crystal_density_diffrn 1.798
_exptl_crystal_description block
_exptl_crystal_F_000 2472
_exptl_crystal_size_max 0.429
_exptl_crystal_size_mid 0.358
_exptl_crystal_size_min 0.316
_refine_diff_density_max 1.667
_refine_diff_density_min -1.381
_refine_diff_density_rms 0.092
_refine_ls_abs_structure_details
;
 Flack x determined using 9739 quotients [(I+)-(I-)]/[(I+)+(I-)]
 (Parsons, Flack and Wagner, Acta Cryst. B69 (2013) 249-259).
;
_refine_ls_abs_structure_Flack 0.0219(18)
_refine_ls_extinction_method none
_refine_ls_goodness_of_fit_ref 1.044
_refine_ls_hydrogen_treatment constr
_refine_ls_matrix_type full
_refine_ls_number_parameters 634
_refine_ls_number_reflns 22418
_refine_ls_number_restraints 1
_refine_ls_restrained_S_all 1.044
_refine_ls_R_factor_all 0.0341
_refine_ls_R_factor_gt 0.0317
_refine_ls_shift/su_max 0.064
_refine_ls_shift/su_mean 0.001
_refine_ls_structure_factor_coef Fsqd
_refine_ls_weighting_details 'w=1/[\s^2^(Fo^2^)+(0.0340P)^2^+4.7444P] where P=(Fo^2^+2Fc^2^)/3'
_refine_ls_weighting_scheme calc
_refine_ls_wR_factor_gt 0.0785
_refine_ls_wR_factor_ref 0.0800
_reflns_Friedel_coverage 0.936
_reflns_Friedel_fraction_full 0.996
_reflns_Friedel_fraction_max 0.993
_reflns_number_gt 21382
_reflns_number_total 22418
_reflns_threshold_expression 'I > 2\s(I)'
_cod_data_source_file ja0c01239_si_009.cif
_cod_data_source_block work
_cod_depositor_comments 'Adding full bibliography for 4134676--4134681.cif.'
_cod_original_formula_sum 'C20 H18 Cu F6 N4 O2.50 Zr'
_cod_database_code 4134676
_shelx_shelxl_version_number 2018/3
_shelx_space_group_comment
;
The symmetry employed for this shelxl refinement is uniquely defined
by the following loop, which should always be used as a source of
symmetry information in preference to the above space-group names.
They are only intended as comments.
;
_shelx_estimated_absorpt_t_max 0.657
_shelx_estimated_absorpt_t_min 0.575
_olex2_refinement_description
;
1. Fixed Uiso
 At 1.2 times of:
  All C(H) groups
 At 1.5 times of:
  All O(H,H) groups
2. Others
 Sof(O7)=1-FVAR(1)
 Sof(O6)=FVAR(1)
3.a Rotating group:
 O2(H2A,H2B), O1(H1A,H1B)
3.b Aromatic/amide H refined with riding coordinates:
 C21(H21), C22(H22), C23(H23), C24(H24), C27(H27), C28(H28), C29(H29),
 C30(H30), C31(H31), C32(H32), C33(H33), C34(H34), C37(H37), C38(H38), C39(H39),
  C40(H40), C1(H1), C2(H2), C3(H3), C4(H4), C7(H7), C8(H8), C9(H9), C10(H10),
 C11(H11), C12(H12), C13(H13), C14(H14), C17(H17), C18(H18), C19(H19), C20(H20)
;
_olex2_submission_original_sample_id MLN60E
_olex2_submission_special_instructions 'No special instructions were received'

loop_
_space_group_symop_operation_xyz
'x, y, z'
'-x, -y, z+1/2'
'x+1/2, -y+1/2, z'
'-x+1/2, y+1/2, z+1/2'

loop_
_atom_site_label
_atom_site_type_symbol
_atom_site_fract_x
_atom_site_fract_y
_atom_site_fract_z
_atom_site_U_iso_or_equiv
_atom_site_adp_type
_atom_site_occupancy
_atom_site_site_symmetry_order
_atom_site_calc_flag
_atom_site_refinement_flags_posn
_atom_site_refinement_flags_adp
_atom_site_refinement_flags_occupancy
_atom_site_disorder_assembly
_atom_site_disorder_group
Cu2 Cu 0.28577(2) 0.73472(2) 0.50158(2) 0.01827(6) Uani 1 1 d . . . . .
O2 O 0.29469(11) 0.59641(17) 0.5147(3) 0.0441(8) Uani 1 1 d . . . . .
H2A H 0.262768 0.573547 0.549281 0.066 Uiso 1 1 d GR . . . .
H2B H 0.331253 0.581281 0.544823 0.066 Uiso 1 1 d GR . . . .
N5 N 0.22219(10) 0.79458(15) 0.41492(14) 0.0152(3) Uani 1 1 d . . . . .
N6 N 0.33786(11) 0.72595(15) 0.39157(15) 0.0180(4) Uani 1 1 d . . . . .
N7 N 0.34945(10) 0.80438(16) 0.58280(15) 0.0172(3) Uani 1 1 d . . . . .
N8 N 0.23246(11) 0.74095(18) 0.61060(15) 0.0198(4) Uani 1 1 d . . . . .
C21 C 0.16502(12) 0.83324(18) 0.43378(17) 0.0179(4) Uani 1 1 d . . . . .
H21 H 0.150738 0.834425 0.493790 0.022 Uiso 1 1 calc R . . . .
C22 C 0.12576(13) 0.87170(18) 0.36896(18) 0.0198(4) Uani 1 1 d . . . . .
H22 H 0.085702 0.899489 0.384468 0.024 Uiso 1 1 calc R . . . .
C23 C 0.14609(13) 0.86876(19) 0.28152(18) 0.0200(4) Uani 1 1 d . . . . .
H23 H 0.119444 0.892766 0.235721 0.024 Uiso 1 1 calc R . . . .
C24 C 0.20595(13) 0.83029(18) 0.26128(17) 0.0191(4) Uani 1 1 d . . . . .
H24 H 0.221189 0.828626 0.201713 0.023 Uiso 1 1 calc R . . . .
C25 C 0.24330(12) 0.79412(16) 0.33011(16) 0.0146(4) Uani 1 1 d . . . . .
C26 C 0.30805(12) 0.75353(16) 0.31661(16) 0.0155(4) Uani 1 1 d . . . . .
C27 C 0.33677(13) 0.74323(18) 0.23370(17) 0.0195(4) Uani 1 1 d . . . . .
H27 H 0.315285 0.763702 0.181609 0.023 Uiso 1 1 calc R . . . .
C28 C 0.39781(14) 0.70225(19) 0.22828(19) 0.0219(5) Uani 1 1 d . . . . .
H28 H 0.418311 0.694141 0.172276 0.026 Uiso 1 1 calc R . . . .
C29 C 0.42827(14) 0.6734(2) 0.3057(2) 0.0240(5) Uani 1 1 d . . . . .
H29 H 0.469664 0.645054 0.303440 0.029 Uiso 1 1 calc R . . . .
C30 C 0.39710(13) 0.6869(2) 0.3860(2) 0.0222(5) Uani 1 1 d . . . . .
H30 H 0.418043 0.668047 0.439128 0.027 Uiso 1 1 calc R . . . .
C31 C 0.40892(13) 0.83587(19) 0.56295(18) 0.0207(4) Uani 1 1 d . . . . .
H31 H 0.426012 0.824490 0.505398 0.025 Uiso 1 1 calc R . . . .
C32 C 0.44652(13) 0.88417(19) 0.62249(19) 0.0208(4) Uani 1 1 d . . . . .
H32 H 0.488180 0.906237 0.605880 0.025 Uiso 1 1 calc R . . . .
C33 C 0.42200(13) 0.89958(19) 0.70682(19) 0.0206(4) Uani 1 1 d . . . . .
H33 H 0.447010 0.931548 0.749463 0.025 Uiso 1 1 calc R . . . .
C34 C 0.36010(12) 0.86761(18) 0.72846(18) 0.0185(4) Uani 1 1 d . . . . .
H34 H 0.342312 0.877782 0.785847 0.022 Uiso 1 1 calc R . . . .
C35 C 0.32494(11) 0.82071(17) 0.66478(16) 0.0160(4) Uani 1 1 d . . . . .
C36 C 0.25952(12) 0.78330(18) 0.68103(16) 0.0166(4) Uani 1 1 d . . . . .
C37 C 0.22756(12) 0.78876(19) 0.76206(17) 0.0186(4) Uani 1 1 d . . . . .
H37 H 0.246991 0.819272 0.810731 0.022 Uiso 1 1 calc R . . . .
C38 C 0.16660(13) 0.7489(2) 0.77102(18) 0.0217(5) Uani 1 1 d . . . . .
H38 H 0.143462 0.752823 0.825523 0.026 Uiso 1 1 calc R . . . .
C39 C 0.14009(13) 0.7032(2) 0.6992(2) 0.0236(5) Uani 1 1 d . . . . .
H39 H 0.098990 0.674395 0.704352 0.028 Uiso 1 1 calc R . . . .
C40 C 0.17422(13) 0.7001(2) 0.62003(18) 0.0228(5) Uani 1 1 d . . . . .
H40 H 0.156193 0.668495 0.571061 0.027 Uiso 1 1 calc R . . . .
Cu1 Cu 0.28792(2) 0.11972(2) 0.50957(2) 0.01674(5) Uani 1 1 d . . . . .
O1 O 0.28184(11) 0.26136(14) 0.5091(2) 0.0349(6) Uani 1 1 d . . . . .
H1A H 0.251383 0.279837 0.471278 0.052 Uiso 1 1 d GR . . . .
H1B H 0.318216 0.285358 0.487417 0.052 Uiso 1 1 d GR . . . .
N1 N 0.22337(10) 0.11254(17) 0.41288(14) 0.0179(4) Uani 1 1 d . . . . .
N2 N 0.34269(10) 0.04984(14) 0.41996(14) 0.0148(3) Uani 1 1 d . . . . .
N3 N 0.35340(11) 0.13173(15) 0.60352(15) 0.0168(3) Uani 1 1 d . . . . .
N4 N 0.23581(12) 0.06630(15) 0.61329(15) 0.0171(3) Uani 1 1 d . . . . .
C1 C 0.16445(13) 0.1514(2) 0.41451(19) 0.0232(5) Uani 1 1 d . . . . .
H1 H 0.150247 0.180244 0.467360 0.028 Uiso 1 1 calc R . . . .
C2 C 0.12376(13) 0.1505(2) 0.3410(2) 0.0242(5) Uani 1 1 d . . . . .
H2 H 0.082017 0.177894 0.343576 0.029 Uiso 1 1 calc R . . . .
C3 C 0.14497(13) 0.1091(2) 0.26383(19) 0.0217(5) Uani 1 1 d . . . . .
H3 H 0.117847 0.107835 0.212731 0.026 Uiso 1 1 calc R . . . .
C4 C 0.20632(13) 0.06933(19) 0.26169(17) 0.0181(4) Uani 1 1 d . . . . .
H4 H 0.221765 0.041034 0.209194 0.022 Uiso 1 1 calc R . . . .
C5 C 0.24465(12) 0.07188(17) 0.33813(16) 0.0149(4) Uani 1 1 d . . . . .
C6 C 0.31085(11) 0.03326(16) 0.34328(15) 0.0139(3) Uani 1 1 d . . . . .
C7 C 0.33910(13) -0.01498(18) 0.27498(17) 0.0183(4) Uani 1 1 d . . . . .
H7 H 0.315811 -0.025912 0.221536 0.022 Uiso 1 1 calc R . . . .
C8 C 0.40239(13) -0.04740(18) 0.28569(18) 0.0194(4) Uani 1 1 d . . . . .
H8 H 0.422885 -0.080242 0.239375 0.023 Uiso 1 1 calc R . . . .
C9 C 0.43494(13) -0.03114(18) 0.36456(19) 0.0203(4) Uani 1 1 d . . . . .
H9 H 0.477899 -0.052922 0.373669 0.024 Uiso 1 1 calc R . . . .
C10 C 0.40320(13) 0.01783(18) 0.43003(18) 0.0186(4) Uani 1 1 d . . . . .
H10 H 0.425342 0.029122 0.484304 0.022 Uiso 1 1 calc R . . . .
C11 C 0.41262(14) 0.16785(19) 0.59052(19) 0.0213(4) Uani 1 1 d . . . . .
H11 H 0.425188 0.183762 0.531865 0.026 Uiso 1 1 calc R . . . .
C12 C 0.45587(15) 0.1827(2) 0.6592(2) 0.0254(5) Uani 1 1 d . . . . .
H12 H 0.497968 0.206702 0.648268 0.031 Uiso 1 1 calc R . . . .
C13 C 0.43583(16) 0.1614(2) 0.7447(2) 0.0268(6) Uani 1 1 d . . . . .
H13 H 0.463947 0.172352 0.793604 0.032 Uiso 1 1 calc R . . . .
C14 C 0.37463(16) 0.1242(2) 0.75878(18) 0.0240(5) Uani 1 1 d . . . . .
H14 H 0.360665 0.109129 0.817078 0.029 Uiso 1 1 calc R . . . .
C15 C 0.33412(13) 0.10919(16) 0.68604(15) 0.0162(4) Uani 1 1 d . . . . .
C16 C 0.26827(14) 0.06955(17) 0.69127(17) 0.0174(4) Uani 1 1 d . . . . .
C17 C 0.24160(16) 0.0372(2) 0.77008(19) 0.0254(5) Uani 1 1 d . . . . .
H17 H 0.264949 0.041298 0.824400 0.031 Uiso 1 1 calc R . . . .
C18 C 0.17987(17) -0.0013(2) 0.7673(2) 0.0300(6) Uani 1 1 d . . . . .
H18 H 0.160216 -0.023697 0.819946 0.036 Uiso 1 1 calc R . . . .
C19 C 0.14737(16) -0.0066(2) 0.6865(2) 0.0276(6) Uani 1 1 d . . . . .
H19 H 0.105636 -0.033852 0.682887 0.033 Uiso 1 1 calc R . . . .
C20 C 0.17675(14) 0.02848(19) 0.6113(2) 0.0226(5) Uani 1 1 d . . . . .
H20 H 0.154145 0.025570 0.556323 0.027 Uiso 1 1 calc R . . . .
Zr1 Zr 0.13656(2) 0.44235(2) 0.50822(2) 0.01393(4) Uani 1 1 d . . . . .
F1 F 0.1610(2) 0.55970(19) 0.44911(16) 0.0684(12) Uani 1 1 d . . . . .
F2 F 0.21451(10) 0.4643(3) 0.58588(14) 0.0499(8) Uani 1 1 d . . . . .
F3 F 0.19634(11) 0.3712(2) 0.42852(14) 0.0462(7) Uani 1 1 d . . . . .
F4 F 0.1125(2) 0.33405(19) 0.5716(2) 0.0658(10) Uani 1 1 d . . . . .
F5 F 0.06750(11) 0.43267(17) 0.41592(17) 0.0382(6) Uani 1 1 d . . . . .
F6 F 0.08272(13) 0.5184(2) 0.58679(18) 0.0530(8) Uani 1 1 d . . . . .
Zr2 Zr 0.46126(2) 0.43342(2) 0.53184(2) 0.01501(4) Uani 1 1 d . . . . .
F7 F 0.43642(15) 0.43829(19) 0.40393(16) 0.0441(6) Uani 1 1 d . . . . .
F8 F 0.53950(8) 0.51053(12) 0.50833(15) 0.0268(3) Uani 1 1 d . . . . .
F9 F 0.51300(10) 0.32289(12) 0.50946(19) 0.0338(4) Uani 1 1 d . . . . .
F10 F 0.48355(10) 0.42768(15) 0.66071(13) 0.0310(4) Uani 1 1 d . . . . .
F11 F 0.38008(9) 0.36244(14) 0.55855(16) 0.0319(4) Uani 1 1 d . . . . .
F12 F 0.41117(10) 0.54760(13) 0.55567(16) 0.0296(4) Uani 1 1 d . . . . .
O4 O 0.45810(12) 0.17703(17) 0.95264(17) 0.0277(4) Uani 1 1 d . . . . .
O5 O 0.03972(15) 0.81808(17) 0.57186(19) 0.0362(6) Uani 1 1 d . . . . .
O6 O 0.5100(3) 0.5993(4) 0.7412(3) 0.0285(14) Uani 0.449(9) 1 d . . P A 1
O7 O 0.5203(3) 0.6682(4) 0.7551(4) 0.0367(13) Uani 0.551(9) 1 d . . P A 2

loop_
_atom_site_aniso_label
_atom_site_aniso_U_11
_atom_site_aniso_U_22
_atom_site_aniso_U_33
_atom_site_aniso_U_23
_atom_site_aniso_U_13
_atom_site_aniso_U_12
Cu2 0.01335(11) 0.02847(13) 0.01300(12) 0.00484(12) 0.00022(9) 0.00046(10)
O2 0.0177(8) 0.0331(11) 0.082(2) 0.0306(16) -0.0008(12) -0.0034(8)
N5 0.0140(7) 0.0193(8) 0.0124(7) 0.0022(6) -0.0006(6) -0.0012(6)
N6 0.0155(8) 0.0215(9) 0.0170(9) 0.0016(7) 0.0002(7) 0.0021(7)
N7 0.0125(7) 0.0236(9) 0.0156(8) 0.0049(7) 0.0000(6) -0.0019(7)
N8 0.0145(8) 0.0302(11) 0.0147(8) 0.0052(8) -0.0005(7) -0.0033(8)
C21 0.0151(9) 0.0220(10) 0.0167(9) 0.0021(8) 0.0012(7) 0.0022(8)
C22 0.0171(10) 0.0214(10) 0.0208(10) 0.0030(8) -0.0021(8) 0.0016(8)
C23 0.0191(10) 0.0219(10) 0.0190(10) 0.0036(8) -0.0059(8) 0.0008(8)
C24 0.0216(10) 0.0217(10) 0.0141(9) 0.0012(8) -0.0026(8) -0.0003(8)
C25 0.0155(9) 0.0146(8) 0.0137(9) -0.0002(7) -0.0017(7) -0.0008(7)
C26 0.0169(9) 0.0159(8) 0.0135(8) -0.0007(7) 0.0007(7) -0.0010(7)
C27 0.0221(10) 0.0210(10) 0.0155(9) -0.0032(8) 0.0029(8) -0.0014(8)
C28 0.0220(11) 0.0224(11) 0.0214(11) -0.0058(9) 0.0063(9) -0.0029(9)
C29 0.0197(11) 0.0249(12) 0.0276(13) -0.0005(10) 0.0050(9) 0.0019(9)
C30 0.0178(10) 0.0260(12) 0.0228(11) 0.0014(9) 0.0016(9) 0.0038(9)
C31 0.0164(9) 0.0268(11) 0.0188(10) 0.0045(9) 0.0027(8) -0.0028(8)
C32 0.0140(9) 0.0251(11) 0.0234(11) 0.0027(9) 0.0013(8) -0.0047(8)
C33 0.0155(9) 0.0224(11) 0.0239(11) 0.0015(9) -0.0007(8) -0.0034(8)
C34 0.0161(9) 0.0217(10) 0.0177(10) 0.0015(8) 0.0001(8) -0.0021(8)
C35 0.0129(8) 0.0199(9) 0.0152(9) 0.0060(7) 0.0007(7) -0.0001(7)
C36 0.0120(8) 0.0231(10) 0.0147(9) 0.0053(8) -0.0007(7) -0.0014(7)
C37 0.0140(9) 0.0258(11) 0.0158(9) 0.0035(8) 0.0016(7) -0.0014(8)
C38 0.0152(9) 0.0320(12) 0.0178(10) 0.0078(9) 0.0033(8) -0.0015(9)
C39 0.0144(9) 0.0355(14) 0.0209(11) 0.0091(10) 0.0000(8) -0.0055(9)
C40 0.0158(10) 0.0347(14) 0.0178(10) 0.0059(9) -0.0022(8) -0.0055(9)
Cu1 0.01393(10) 0.02733(13) 0.00897(10) -0.00254(11) -0.00253(10) -0.00110(9)
O1 0.0258(9) 0.0236(8) 0.0552(16) 0.0044(11) -0.0245(11) -0.0016(7)
N1 0.0131(8) 0.0289(10) 0.0116(8) -0.0051(7) -0.0016(6) 0.0002(7)
N2 0.0137(8) 0.0184(8) 0.0122(7) -0.0001(6) -0.0029(6) 0.0009(6)
N3 0.0183(8) 0.0194(8) 0.0128(8) -0.0017(6) -0.0048(7) -0.0004(7)
N4 0.0191(9) 0.0186(8) 0.0137(8) -0.0017(6) 0.0010(7) -0.0014(7)
C1 0.0138(9) 0.0382(14) 0.0175(10) -0.0073(10) -0.0014(8) 0.0027(9)
C2 0.0138(9) 0.0368(14) 0.0221(11) -0.0046(10) -0.0035(8) 0.0039(9)
C3 0.0157(9) 0.0314(13) 0.0180(10) -0.0023(9) -0.0065(8) 0.0025(9)
C4 0.0173(9) 0.0256(11) 0.0114(8) -0.0007(8) -0.0043(7) 0.0000(8)
C5 0.0135(8) 0.0208(9) 0.0105(8) -0.0008(7) -0.0015(7) -0.0004(7)
C6 0.0125(8) 0.0184(9) 0.0109(8) 0.0010(7) -0.0005(6) -0.0001(7)
C7 0.0172(9) 0.0235(11) 0.0143(9) -0.0033(8) -0.0013(7) 0.0011(8)
C8 0.0184(10) 0.0210(10) 0.0190(10) -0.0031(8) 0.0003(8) 0.0020(8)
C9 0.0191(10) 0.0196(10) 0.0223(11) -0.0022(8) -0.0035(8) 0.0040(8)
C10 0.0172(9) 0.0203(10) 0.0185(10) -0.0012(8) -0.0053(8) 0.0025(8)
C11 0.0205(10) 0.0233(11) 0.0200(11) 0.0002(9) -0.0083(8) -0.0024(9)
C12 0.0231(11) 0.0223(11) 0.0310(14) -0.0023(10) -0.0135(10) -0.0014(9)
C13 0.0335(14) 0.0240(12) 0.0229(12) -0.0059(9) -0.0174(11) 0.0073(10)
C14 0.0323(13) 0.0263(12) 0.0133(9) -0.0039(8) -0.0103(9) 0.0095(10)
C15 0.0214(10) 0.0169(9) 0.0104(8) -0.0008(7) -0.0037(7) 0.0060(8)
C16 0.0225(11) 0.0172(9) 0.0124(9) 0.0000(7) 0.0013(8) 0.0057(8)
C17 0.0304(13) 0.0291(12) 0.0169(10) 0.0082(9) 0.0060(9) 0.0135(11)
C18 0.0314(14) 0.0274(13) 0.0311(14) 0.0149(11) 0.0142(12) 0.0091(11)
C19 0.0283(13) 0.0196(11) 0.0347(15) 0.0031(10) 0.0107(11) -0.0007(10)
C20 0.0222(11) 0.0203(10) 0.0253(12) -0.0019(9) 0.0032(9) -0.0040(9)
Zr1 0.01353(8) 0.01708(8) 0.01119(7) 0.00082(8) -0.00279(7) -0.00039(6)
F1 0.144(4) 0.0442(14) 0.0170(9) 0.0052(9) 0.0006(14) -0.0494(18)
F2 0.0147(8) 0.118(2) 0.0174(9) -0.0217(12) -0.0030(6) 0.0031(11)
F3 0.0328(10) 0.086(2) 0.0195(9) -0.0180(11) -0.0106(8) 0.0381(12)
F4 0.104(3) 0.0408(14) 0.0521(17) 0.0238(12) -0.0128(17) -0.0380(16)
F5 0.0283(10) 0.0533(14) 0.0328(11) -0.0158(9) -0.0205(9) 0.0168(9)
F6 0.0421(13) 0.0776(19) 0.0392(12) -0.0291(13) -0.0172(10) 0.0412(13)
Zr2 0.01237(8) 0.01562(8) 0.01704(9) 0.00366(7) -0.00306(7) 0.00074(6)
F7 0.0525(15) 0.0589(16) 0.0209(10) 0.0045(9) -0.0115(10) 0.0048(12)
F8 0.0214(7) 0.0231(7) 0.0358(9) 0.0040(7) 0.0084(8) -0.0042(5)
F9 0.0305(8) 0.0200(7) 0.0510(12) 0.0005(9) 0.0070(10) 0.0063(6)
F10 0.0264(9) 0.0474(12) 0.0191(8) 0.0110(8) -0.0075(7) -0.0072(8)
F11 0.0185(7) 0.0309(9) 0.0463(12) 0.0040(8) -0.0064(8) -0.0085(7)
F12 0.0229(8) 0.0243(8) 0.0415(11) 0.0023(7) 0.0006(7) 0.0076(6)
O4 0.0261(10) 0.0297(10) 0.0274(10) -0.0030(8) -0.0054(8) 0.0014(8)
O5 0.0521(16) 0.0214(10) 0.0352(13) -0.0008(9) 0.0020(11) 0.0089(10)
O6 0.026(2) 0.038(3) 0.022(2) -0.0024(19) 0.0048(17) 0.000(2)
O7 0.035(2) 0.043(3) 0.032(2) -0.0023(19) 0.0140(19) -0.007(2)

loop_
_atom_type_symbol
_atom_type_description
_atom_type_scat_dispersion_real
_atom_type_scat_dispersion_imag
_atom_type_scat_source
C C 0.0033 0.0016 'International Tables Vol C Tables 4.2.6.8 and 6.1.1.4'
H H 0.0000 0.0000 'International Tables Vol C Tables 4.2.6.8 and 6.1.1.4'
Cu Cu 0.3201 1.2651 'International Tables Vol C Tables 4.2.6.8 and 6.1.1.4'
F F 0.0171 0.0103 'International Tables Vol C Tables 4.2.6.8 and 6.1.1.4'
N N 0.0061 0.0033 'International Tables Vol C Tables 4.2.6.8 and 6.1.1.4'
O O 0.0106 0.0060 'International Tables Vol C Tables 4.2.6.8 and 6.1.1.4'
Zr Zr -2.9673 0.5597 'International Tables Vol C Tables 4.2.6.8 and 6.1.1.4'

loop_
_geom_angle_atom_site_label_1
_geom_angle_atom_site_label_2
_geom_angle_atom_site_label_3
_geom_angle
_geom_angle_site_symmetry_1
_geom_angle_site_symmetry_3
_geom_angle_publ_flag
N5 Cu2 O2 123.22(11) . . ?
N5 Cu2 N7 124.11(9) . . ?
N6 Cu2 O2 88.07(13) . . ?
N6 Cu2 N5 80.81(9) . . ?
N6 Cu2 N7 100.72(9) . . ?
N7 Cu2 O2 112.66(11) . . ?
N8 Cu2 O2 90.95(13) . . ?
N8 Cu2 N5 98.93(9) . . ?
N8 Cu2 N6 178.62(10) . . ?
N8 Cu2 N7 80.56(9) . . ?
C21 N5 Cu2 127.67(18) . . ?
C21 N5 C25 119.0(2) . . ?
C25 N5 Cu2 113.31(16) . . ?
C26 N6 Cu2 115.82(17) . . ?
C26 N6 C30 119.2(2) . . ?
C30 N6 Cu2 124.59(19) . . ?
C31 N7 Cu2 128.24(19) . . ?
C31 N7 C35 118.6(2) . . ?
C35 N7 Cu2 113.15(16) . . ?
C36 N8 Cu2 116.43(17) . . ?
C40 N8 Cu2 123.9(2) . . ?
C40 N8 C36 119.5(2) . . ?
N5 C21 C22 122.5(2) . . ?
C23 C22 C21 118.7(2) . . ?
C22 C23 C24 119.3(2) . . ?
C23 C24 C25 118.8(2) . . ?
N5 C25 C24 121.6(2) . . ?
N5 C25 C26 115.0(2) . . ?
C24 C25 C26 123.4(2) . . ?
N6 C26 C25 114.8(2) . . ?
N6 C26 C27 121.7(2) . . ?
C27 C26 C25 123.5(2) . . ?
C26 C27 C28 118.8(3) . . ?
C29 C28 C27 119.3(2) . . ?
C30 C29 C28 118.7(3) . . ?
N6 C30 C29 122.2(3) . . ?
N7 C31 C32 123.0(3) . . ?
C31 C32 C33 118.5(2) . . ?
C32 C33 C34 119.3(3) . . ?
C35 C34 C33 118.9(2) . . ?
N7 C35 C34 121.7(2) . . ?
N7 C35 C36 115.0(2) . . ?
C34 C35 C36 123.3(2) . . ?
N8 C36 C35 114.9(2) . . ?
N8 C36 C37 121.4(2) . . ?
C37 C36 C35 123.7(2) . . ?
C36 C37 C38 119.0(3) . . ?
C39 C38 C37 119.1(2) . . ?
C40 C39 C38 119.2(2) . . ?
N8 C40 C39 121.7(3) . . ?
N1 Cu1 O1 90.70(10) . . ?
N1 Cu1 N2 81.67(9) . . ?
N1 Cu1 N4 100.94(9) . . ?
N2 Cu1 O1 122.64(11) . . ?
N2 Cu1 N4 126.31(9) . . ?
N3 Cu1 O1 87.23(9) . . ?
N3 Cu1 N1 177.55(10) . . ?
N3 Cu1 N2 98.35(9) . . ?
N3 Cu1 N4 81.05(10) . . ?
N4 Cu1 O1 110.99(11) . . ?
C1 N1 Cu1 124.73(18) . . ?
C1 N1 C5 120.0(2) . . ?
C5 N1 Cu1 114.95(16) . . ?
C6 N2 Cu1 113.05(16) . . ?
C10 N2 Cu1 128.15(17) . . ?
C10 N2 C6 118.8(2) . . ?
C11 N3 Cu1 123.53(19) . . ?
C11 N3 C15 120.0(2) . . ?
C15 N3 Cu1 116.18(18) . . ?
C16 N4 Cu1 112.93(18) . . ?
C20 N4 Cu1 128.2(2) . . ?
C20 N4 C16 118.8(2) . . ?
N1 C1 C2 121.7(3) . . ?
C1 C2 C3 118.9(2) . . ?
C2 C3 C4 119.5(2) . . ?
C3 C4 C5 118.7(2) . . ?
N1 C5 C4 121.1(2) . . ?
N1 C5 C6 115.4(2) . . ?
C4 C5 C6 123.5(2) . . ?
N2 C6 C5 114.8(2) . . ?
N2 C6 C7 121.9(2) . . ?
C7 C6 C5 123.3(2) . . ?
C6 C7 C8 119.0(2) . . ?
C9 C8 C7 119.2(2) . . ?
C8 C9 C10 118.3(2) . . ?
N2 C10 C9 122.8(2) . . ?
N3 C11 C12 122.5(3) . . ?
C11 C12 C13 117.8(3) . . ?
C12 C13 C14 120.1(3) . . ?
C13 C14 C15 118.9(3) . . ?
N3 C15 C14 120.6(3) . . ?
N3 C15 C16 114.7(2) . . ?
C14 C15 C16 124.6(2) . . ?
N4 C16 C15 114.8(2) . . ?
N4 C16 C17 122.2(3) . . ?
C17 C16 C15 122.9(3) . . ?
C18 C17 C16 118.4(3) . . ?
C19 C18 C17 119.2(3) . . ?
C20 C19 C18 119.0(3) . . ?
N4 C20 C19 122.4(3) . . ?
F2 Zr1 F1 85.30(16) . . ?
F2 Zr1 F3 86.93(9) . . ?
F3 Zr1 F1 92.37(15) . . ?
F4 Zr1 F1 176.46(14) . . ?
F4 Zr1 F2 92.97(15) . . ?
F4 Zr1 F3 90.61(16) . . ?
F4 Zr1 F5 95.85(13) . . ?
F4 Zr1 F6 92.28(17) . . ?
F5 Zr1 F1 86.11(14) . . ?
F5 Zr1 F2 170.28(12) . . ?
F5 Zr1 F3 88.88(9) . . ?
F6 Zr1 F1 84.66(16) . . ?
F6 Zr1 F2 90.26(10) . . ?
F6 Zr1 F3 176.07(14) . . ?
F6 Zr1 F5 93.47(10) . . ?
F7 Zr2 F8 90.79(11) . . ?
F7 Zr2 F10 178.40(11) . . ?
F7 Zr2 F11 90.01(11) . . ?
F7 Zr2 F12 90.60(10) . . ?
F8 Zr2 F11 176.60(9) . . ?
F8 Zr2 F12 87.56(8) . . ?
F9 Zr2 F7 90.19(12) . . ?
F9 Zr2 F8 90.91(8) . . ?
F9 Zr2 F10 90.38(11) . . ?
F9 Zr2 F11 92.40(9) . . ?
F9 Zr2 F12 178.29(9) . . ?
F10 Zr2 F8 90.70(9) . . ?
F10 Zr2 F11 88.48(9) . . ?
F10 Zr2 F12 88.87(10) . . ?
F11 Zr2 F12 89.12(9) . . ?

loop_
_geom_bond_atom_site_label_1
_geom_bond_atom_site_label_2
_geom_bond_distance
_geom_bond_site_symmetry_2
_geom_bond_publ_flag
Cu2 O2 2.077(2) . ?
Cu2 N5 2.050(2) . ?
Cu2 N6 1.976(2) . ?
Cu2 N7 2.069(2) . ?
Cu2 N8 1.975(2) . ?
N5 C21 1.338(3) . ?
N5 C25 1.348(3) . ?
N6 C26 1.348(3) . ?
N6 C30 1.351(3) . ?
N7 C31 1.342(3) . ?
N7 C35 1.355(3) . ?
N8 C36 1.353(4) . ?
N8 C40 1.349(3) . ?
C21 C22 1.389(4) . ?
C22 C23 1.382(4) . ?
C23 C24 1.390(4) . ?
C24 C25 1.397(3) . ?
C25 C26 1.475(3) . ?
C26 C27 1.389(3) . ?
C27 C28 1.397(4) . ?
C28 C29 1.390(4) . ?
C29 C30 1.383(4) . ?
C31 C32 1.385(4) . ?
C32 C33 1.385(4) . ?
C33 C34 1.396(4) . ?
C34 C35 1.389(4) . ?
C35 C36 1.475(3) . ?
C36 C37 1.388(4) . ?
C37 C38 1.392(4) . ?
C38 C39 1.388(4) . ?
C39 C40 1.383(4) . ?
Cu1 O1 2.113(2) . ?
Cu1 N1 1.972(2) . ?
Cu1 N2 2.041(2) . ?
Cu1 N3 1.960(2) . ?
Cu1 N4 2.053(2) . ?
N1 C1 1.342(3) . ?
N1 C5 1.350(3) . ?
N2 C6 1.349(3) . ?
N2 C10 1.340(3) . ?
N3 C11 1.344(4) . ?
N3 C15 1.346(3) . ?
N4 C16 1.351(3) . ?
N4 C20 1.338(4) . ?
C1 C2 1.386(4) . ?
C2 C3 1.386(4) . ?
C3 C4 1.393(4) . ?
C4 C5 1.395(3) . ?
C5 C6 1.478(3) . ?
C6 C7 1.382(3) . ?
C7 C8 1.396(4) . ?
C8 C9 1.384(4) . ?
C9 C10 1.389(4) . ?
C11 C12 1.381(4) . ?
C12 C13 1.388(5) . ?
C13 C14 1.390(5) . ?
C14 C15 1.393(3) . ?
C15 C16 1.478(4) . ?
C16 C17 1.393(4) . ?
C17 C18 1.392(5) . ?
C18 C19 1.390(5) . ?
C19 C20 1.385(4) . ?
Zr1 F1 2.024(2) . ?
Zr1 F2 2.009(2) . ?
Zr1 F3 2.017(2) . ?
Zr1 F4 1.938(2) . ?
Zr1 F5 1.991(2) . ?
Zr1 F6 1.976(2) . ?
Zr2 F7 1.993(2) . ?
Zr2 F8 2.0065(16) . ?
Zr2 F9 1.9879(17) . ?
Zr2 F10 1.995(2) . ?
Zr2 F11 2.0146(19) . ?
Zr2 F12 2.0193(19) . ?

loop_
_geom_hbond_atom_site_label_D
_geom_hbond_atom_site_label_H
_geom_hbond_atom_site_label_A
_geom_hbond_distance_DH
_geom_hbond_distance_HA
_geom_hbond_distance_DA
_geom_hbond_angle_DHA
_geom_hbond_site_symmetry_A
_geom_hbond_publ_flag
O2 H2A F2 0.90 1.98 2.781(4) 146.3 . yes
O2 H2B F12 0.91 1.72 2.575(3) 155.4 . yes
O1 H1A F3 0.89 1.88 2.689(3) 149.9 . yes
O1 H1B F11 0.89 2.02 2.625(3) 124.1 . yes

loop_
_smtbx_masks_void_nr
_smtbx_masks_void_average_x
_smtbx_masks_void_average_y
_smtbx_masks_void_average_z
_smtbx_masks_void_volume
_smtbx_masks_void_count_electrons
_smtbx_masks_void_content
1 -0.033 0.317 0.361 14.6 8.4 ?
2 0.033 0.683 0.861 14.6 8.4 ?
3 0.467 0.183 0.361 14.6 8.4 ?
4 0.533 0.817 0.861 14.6 8.4 ?
